data_4349051
loop_
_publ_author_name
'Wallen, Christian M.'
'Wielizcko, Marika'
'Bacsa, John'
'Scarborough, Christopher C.'

_publ_section_title
;
 Heterotrimetallic sandwich complexes supported by sulfonamido ligands
;
_journal_issue 1
_journal_name_full 'Inorganic Chemistry Frontiers'
_journal_page_first 142
_journal_paper_doi 10.1039/C5QI00233H
_journal_volume 3
_journal_year 2016
_chemical_formula_moiety 'C18 H39 Co N4 O6 S3, C14 H36 N1'
_chemical_formula_sum 'C34 H75 Co N5 O6 S3'
_chemical_formula_weight 805.10
_space_group_crystal_system monoclinic
_space_group_IT_number 14
_space_group_name_Hall '-P 2ybc'
_space_group_name_H-M_alt 'P 1 21/c 1'
_atom_sites_solution_hydrogens geom
_audit_creation_date 2015-10-30
_audit_creation_method
;
Olex2 1.2-dev
(compiled 2015.09.30 svn.r3233 for OlexSys, GUI svn.r5103)
;
_audit_update_record
;
2015-10-30 deposited with the CCDC.
2015-11-26 downloaded from the CCDC.
;
_cell_angle_alpha 90
_cell_angle_beta 99.185(2)
_cell_angle_gamma 90
_cell_formula_units_Z 4
_cell_length_a 19.505(2)
_cell_length_b 11.3473(14)
_cell_length_c 19.833(2)
_cell_measurement_reflns_used 9806
_cell_measurement_temperature 100(2)
_cell_measurement_theta_max 29.175
_cell_measurement_theta_min 2.403
_cell_volume 4333.3(8)
_computing_cell_refinement 'SAINT v8.34A (Bruker, 2013)'
_computing_data_collection 'APEX2 v2014.11 (Bruker, 2014)'
_computing_data_reduction 'SAINT v8.34A (Bruker, 2013)'
_computing_molecular_graphics 'Olex2 (Dolomanov et al., 2009)'
_computing_publication_material 'Olex2 (Dolomanov et al., 2009)'
_computing_structure_refinement 'SHELXL-2014/7 (Sheldrick, 2014)'
_computing_structure_solution 'SHELXT-2014/4 (Sheldrick, 2015)'
_diffrn_ambient_temperature 100(2)
_diffrn_detector_area_resol_mean 512
_diffrn_measured_fraction_theta_full 0.999
_diffrn_measured_fraction_theta_max 0.995
_diffrn_measurement_device_type 'Bruker APEX-II CCD'
_diffrn_measurement_method '\f and \w scans'
_diffrn_radiation_monochromator graphite
_diffrn_radiation_type MoK\a
_diffrn_radiation_wavelength 0.71073
_diffrn_reflns_av_R_equivalents 0.0614
_diffrn_reflns_av_unetI/netI 0.0547
_diffrn_reflns_Laue_measured_fraction_full 0.999
_diffrn_reflns_Laue_measured_fraction_max 0.995
_diffrn_reflns_limit_h_max 24
_diffrn_reflns_limit_h_min -26
_diffrn_reflns_limit_k_max 15
_diffrn_reflns_limit_k_min -15
_diffrn_reflns_limit_l_max 27
_diffrn_reflns_limit_l_min -27
_diffrn_reflns_number 51543
_diffrn_reflns_point_group_measured_fraction_full 0.999
_diffrn_reflns_point_group_measured_fraction_max 0.995
_diffrn_reflns_theta_full 26.000
_diffrn_reflns_theta_max 29.199
_diffrn_reflns_theta_min 2.074
_diffrn_source 'fine-focus sealed tube'
_diffrn_source_current 35
_diffrn_source_voltage 45
_diffrn_standards_number 0
_exptl_absorpt_coefficient_mu 0.585
_exptl_absorpt_correction_T_max 0.7458
_exptl_absorpt_correction_T_min 0.6151
_exptl_absorpt_correction_type multi-scan
_exptl_absorpt_process_details
;
SADABS-2014/5 (Bruker,2014/5) was used for absorption correction.
wR2(int) was 0.0821 before and 0.0579 after correction.
The Ratio of minimum to maximum transmission is 0.8248.
The \l/2 correction factor is 0.00150.
;
_exptl_crystal_colour violet
_exptl_crystal_colour_primary violet
_exptl_crystal_density_diffrn 1.234
_exptl_crystal_description prism
_exptl_crystal_F_000 1748
_exptl_crystal_size_max 0.57
_exptl_crystal_size_mid 0.478
_exptl_crystal_size_min 0.236
_refine_diff_density_max 1.584
_refine_diff_density_min -1.143
_refine_diff_density_rms 0.117
_refine_ls_extinction_method none
_refine_ls_goodness_of_fit_ref 1.077
_refine_ls_hydrogen_treatment constr
_refine_ls_matrix_type full
_refine_ls_number_parameters 848
_refine_ls_number_reflns 11684
_refine_ls_number_restraints 1142
_refine_ls_restrained_S_all 1.062
_refine_ls_R_factor_all 0.1176
_refine_ls_R_factor_gt 0.0835
_refine_ls_shift/su_max 0.001
_refine_ls_shift/su_mean 0.000
_refine_ls_structure_factor_coef Fsqd
_refine_ls_weighting_details 'w=1/[\s^2^(Fo^2^)+(0.0797P)^2^+17.4306P] where P=(Fo^2^+2Fc^2^)/3'
_refine_ls_weighting_scheme calc
_refine_ls_wR_factor_gt 0.1963
_refine_ls_wR_factor_ref 0.2199
_reflns_Friedel_coverage 0.000
_reflns_number_gt 8299
_reflns_number_total 11684
_reflns_threshold_expression 'I > 2\s(I)'
_cod_data_source_file c5qi00233h2.cif
_cod_data_source_block cmw04bucobus
_cod_original_cell_volume 4333.3(9)
_cod_database_code 4349051
_shelx_space_group_comment
;
The symmetry employed for this shelxl refinement is uniquely defined
by the following loop, which should always be used as a source of
symmetry information in preference to the above space-group names.
They are only intended as comments.
;
_shelx_estimated_absorpt_t_max 0.874
_shelx_estimated_absorpt_t_min 0.732
_olex2_refinement_description
;
1. Fixed Uiso
 At 1.2 times of:
  All C(H,H) groups
 At 1.5 times of:
  All C(H,H,H) groups
2. Restrained distances
 C21A-C20A = C29A-C28A = C33A-C32A = C25A-C24A
 1.525 with sigma of 0.005
 C34A-C33A \\sim C26A-C25A \\sim C30A-C29A \\sim C22A-C21A
 with sigma of 0.005
 C25A-C24A \\sim C33A-C32A \\sim C29A-C28A \\sim C21A-C20A
 with sigma of 0.005
 C34A-C32A \\sim C22A-C20A \\sim C26A-C24A \\sim C30A-C28A
 with sigma of 0.005
 C22B-C20B \\sim C30B-C28B \\sim C26B-C24B \\sim C34B-C32B
 with sigma of 0.005
3. Uiso/Uaniso restraints and constraints
N5B \\sim N5A: within 2A with sigma of 0.004 and sigma for terminal atoms of
0.008
C19A \\sim C19B: within 2A with sigma of 0.004 and sigma for terminal atoms of
0.008
C23B \\sim C23A: within 2A with sigma of 0.004 and sigma for terminal atoms of
0.008
C27B \\sim C27A: within 2A with sigma of 0.004 and sigma for terminal atoms of
0.008
C20A \\sim C20B: within 2A with sigma of 0.004 and sigma for terminal atoms of
0.008
C24A \\sim C24B: within 2A with sigma of 0.004 and sigma for terminal atoms of
0.008
C32A \\sim C32B: within 2A with sigma of 0.004 and sigma for terminal atoms of
0.008
C28A \\sim C28B: within 2A with sigma of 0.004 and sigma for terminal atoms of
0.008
C21B \\sim C21A: within 2A with sigma of 0.004 and sigma for terminal atoms of
0.008
C25B \\sim C25A: within 2A with sigma of 0.004 and sigma for terminal atoms of
0.008
C33B \\sim C33A: within 2A with sigma of 0.004 and sigma for terminal atoms of
0.008
C29B \\sim C29A: within 2A with sigma of 0.004 and sigma for terminal atoms of
0.008
C22A \\sim C22B: within 2A with sigma of 0.004 and sigma for terminal atoms of
0.008
C26A \\sim C26B: within 2A with sigma of 0.004 and sigma for terminal atoms of
0.008
C34B \\sim C34A: within 2A with sigma of 0.004 and sigma for terminal atoms of
0.008
C30A \\sim C30B: within 2A with sigma of 0.004 and sigma for terminal atoms of
0.008
C31B \\sim C31A: within 2A with sigma of 0.004 and sigma for terminal atoms of
0.008
N4B \\sim N4A: within 2A with sigma of 0.004 and sigma for terminal atoms of
0.008
S1B \\sim S1A: within 2A with sigma of 0.004 and sigma for terminal atoms of
0.008
O1B \\sim O1A: within 2A with sigma of 0.004 and sigma for terminal atoms of
0.008
O2B \\sim O2A: within 2A with sigma of 0.004 and sigma for terminal atoms of
0.008
C7B \\sim C7A: within 2A with sigma of 0.004 and sigma for terminal atoms of
0.008
C6B \\sim C6A: within 2A with sigma of 0.004 and sigma for terminal atoms of
0.008
C8B \\sim C8A: within 2A with sigma of 0.004 and sigma for terminal atoms of
0.008
C9B \\sim C9A: within 2A with sigma of 0.004 and sigma for terminal atoms of
0.008
C10B \\sim C10A: within 2A with sigma of 0.004 and sigma for terminal atoms of
0.008
C5B \\sim C5A: within 2A with sigma of 0.004 and sigma for terminal atoms of
0.008
N2B \\sim N2A: within 2A with sigma of 0.004 and sigma for terminal atoms of
0.008
C2B \\sim C2A: within 2A with sigma of 0.004 and sigma for terminal atoms of
0.008
C3B \\sim C3A: within 2A with sigma of 0.004 and sigma for terminal atoms of
0.008
C1B \\sim C1A: within 2A with sigma of 0.004 and sigma for terminal atoms of
0.008
C4B \\sim C4A: within 2A with sigma of 0.004 and sigma for terminal atoms of
0.008
N1B \\sim N1A: within 2A with sigma of 0.004 and sigma for terminal atoms of
0.008
N3B \\sim N3A: within 2A with sigma of 0.004 and sigma for terminal atoms of
0.008
S3B \\sim S3A: within 2A with sigma of 0.004 and sigma for terminal atoms of
0.008
S2B \\sim S2A: within 2A with sigma of 0.004 and sigma for terminal atoms of
0.008
O5B \\sim O5A: within 2A with sigma of 0.004 and sigma for terminal atoms of
0.008
O6B \\sim O6A: within 2A with sigma of 0.004 and sigma for terminal atoms of
0.008
C15B \\sim C15A: within 2A with sigma of 0.004 and sigma for terminal atoms of
0.008
O3B \\sim O3A: within 2A with sigma of 0.004 and sigma for terminal atoms of
0.008
O4B \\sim O4A: within 2A with sigma of 0.004 and sigma for terminal atoms of
0.008
C11B \\sim C11A: within 2A with sigma of 0.004 and sigma for terminal atoms of
0.008
C16B \\sim C16A: within 2A with sigma of 0.004 and sigma for terminal atoms of
0.008
C17B \\sim C17A: within 2A with sigma of 0.004 and sigma for terminal atoms of
0.008
C18B \\sim C18A: within 2A with sigma of 0.004 and sigma for terminal atoms of
0.008
C12B \\sim C12A: within 2A with sigma of 0.004 and sigma for terminal atoms of
0.008
C13B \\sim C13A: within 2A with sigma of 0.004 and sigma for terminal atoms of
0.008
C14A \\sim C14B: within 2A with sigma of 0.004 and sigma for terminal atoms of
0.008
Uanis(S3A) \\sim Ueq: with sigma of 0.004 and sigma for terminal atoms of 0.008
Uanis(N2A) \\sim Ueq: with sigma of 0.003 and sigma for terminal atoms of 0.006
Uanis(N3B) \\sim Ueq: with sigma of 0.002 and sigma for terminal atoms of 0.004
Uanis(N1A) \\sim Ueq: with sigma of 0.002 and sigma for terminal atoms of 0.004
Uanis(S3B) \\sim Ueq: with sigma of 0.002 and sigma for terminal atoms of 0.004
Uanis(O5A) \\sim Ueq: with sigma of 0.002 and sigma for terminal atoms of 0.004
Uanis(C5B) = Uanis(C5A)
Uanis(N2B) = Uanis(N2A)
Uanis(N1A) = Uanis(N1B)
Uanis(N4A) = Uanis(N4B)
Uanis(N3A) = Uanis(N3B)
Uanis(O3B) = Uanis(O3A)
Uanis(O4A) = Uanis(O4B)
Uanis(S2B) = Uanis(S2A)
Uanis(C7B) = Uanis(C7A)
4. Rigid body (RIGU) restrains
 C21A, C19A, C20A, C23A, C24A, C25A, C22A, C26A, C28A, C29A, C30A, C31A, C32A,
 C33A, C34A, C27A, N5A
 with sigma for 1-2 distances of 0.002 and sigma for 1-3 distances of 0.002
 C25B, C21B, C29B, C33B, C23B, C27B, C31B, C20B, N5B, C22B, C24B, C26B, C28B,
 C30B, C32B, C34B, C19B
 with sigma for 1-2 distances of 0.002 and sigma for 1-3 distances of 0.002
 C1A, C2A, C3A, C4A, C5A, C6A, C7A, C8A, C9A, C10A, C11A, C12A, C13A, C14A,
 C15A, C16A, C17A, C18A, N1A, N2A, N3A, N4A, O1A, O2A, O3A, O4A, O5A, O6A, S1A,
 S2A, S3A
 with sigma for 1-2 distances of 0.002 and sigma for 1-3 distances of 0.002
 C1B, C2B, C3B, C4B, C5B, C6B, C7B, C8B, C9B, C10B, C11B, C12B, C13B, C14B,
 C15B, C16B, C17B, C18B, N1B, N2B, N3B, N4B, O1B, O2B, O3B, O4B, O5B, O6B, S1B,
 S2B, S3B
 with sigma for 1-2 distances of 0.002 and sigma for 1-3 distances of 0.002
5. Same fragment restrains
{C1A, C2A, C3A, C4A, C5A, C6A, C7A, C8A, C9A, C10A, C11A, C12A, C13A, C14A,
C15A, C16A, C17A, C18A, N1A, N2A, N3A, N4A, O1A, O2A, O3A, O4A, O5A, O6A, S1A,
S2A, S3A} sigma for 1-2: 0.002, 1-3: 0.004
as
{C1B, C2B, C3B, C4B, C5B, C6B, C7B, C8B, C9B, C10B, C11B, C12B, C13B, C14B,
C15B, C16B, C17B, C18B, N1B, N2B, N3B, N4B, O1B, O2B, O3B, O4B, O5B, O6B, S1B,
S2B, S3B}
{C25A, C21A, C29A, C33A, C23A, C27A, C31A, C20A, N5A, C22A, C24A, C26A, C28A,
C30A, C32A, C34A, C19A} sigma for 1-2: 0.002, 1-3: 0.004
as
{C25B, C21B, C29B, C33B, C23B, C27B, C31B, C20B, N5B, C22B, C24B, C26B, C28B,
C30B, C32B, C34B, C19B}
6. Others
 Sof(C25B)=Sof(H25A)=Sof(H25B)=Sof(C21B)=Sof(H21A)=Sof(H21B)=Sof(C29B)=
 Sof(H29A)=Sof(H29B)=Sof(C23B)=Sof(H23A)=Sof(H23B)=Sof(C27B)=Sof(H27A)=
 Sof(H27B)=Sof(C31B)=Sof(H31A)=Sof(H31B)=Sof(C20B)=Sof(H20A)=Sof(H20B)=Sof(N5B)=
 Sof(C22B)=Sof(H22A)=Sof(H22B)=Sof(H22C)=Sof(C24B)=Sof(H24A)=Sof(H24B)=
 Sof(C26B)=Sof(H26A)=Sof(H26B)=Sof(H26C)=Sof(C28B)=Sof(H28A)=Sof(H28B)=
 Sof(C30B)=Sof(H30A)=Sof(H30B)=Sof(H30C)=Sof(C32B)=Sof(H32A)=Sof(H32B)=
 Sof(C34B)=Sof(H34A)=Sof(H34B)=Sof(H34C)=Sof(C19B)=Sof(H19A)=Sof(H19B)=
 Sof(C33A)=Sof(H33C)=Sof(H33D)=1-FVAR(1)
 Sof(C33B)=Sof(H33A)=Sof(H33B)=Sof(C25A)=Sof(H25C)=Sof(H25D)=Sof(C21A)=
 Sof(H21C)=Sof(H21D)=Sof(C29A)=Sof(H29C)=Sof(H29D)=Sof(C23A)=Sof(H23C)=
 Sof(H23D)=Sof(C27A)=Sof(H27C)=Sof(H27D)=Sof(C31A)=Sof(H31C)=Sof(H31D)=
 Sof(C20A)=Sof(H20C)=Sof(H20D)=Sof(N5A)=Sof(C22A)=Sof(H22D)=Sof(H22E)=Sof(H22F)=
 Sof(C24A)=Sof(H24C)=Sof(H24D)=Sof(C26A)=Sof(H26D)=Sof(H26E)=Sof(H26F)=
 Sof(C28A)=Sof(H28C)=Sof(H28D)=Sof(C30A)=Sof(H30D)=Sof(H30E)=Sof(H30F)=
 Sof(C32A)=Sof(H32C)=Sof(H32D)=Sof(C34A)=Sof(H34D)=Sof(H34E)=Sof(H34F)=
 Sof(C19A)=Sof(H19C)=Sof(H19D)=FVAR(1)
 Sof(C1B)=Sof(H1BA)=Sof(H1BB)=Sof(C2B)=Sof(H2BA)=Sof(H2BB)=Sof(C3B)=Sof(H3BA)=
 Sof(H3BB)=Sof(C4B)=Sof(H4BA)=Sof(H4BB)=Sof(C5B)=Sof(H5BA)=Sof(H5BB)=Sof(C6B)=
 Sof(H6BA)=Sof(H6BB)=Sof(C7B)=Sof(C8B)=Sof(H8BA)=Sof(H8BB)=Sof(H8BC)=Sof(C9B)=
 Sof(H9BA)=Sof(H9BB)=Sof(H9BC)=Sof(C10B)=Sof(H10A)=Sof(H10B)=Sof(H10C)=
 Sof(C11B)=Sof(C12B)=Sof(H12A)=Sof(H12B)=Sof(H12C)=Sof(C13B)=Sof(H13A)=
 Sof(H13B)=Sof(H13C)=Sof(C14B)=Sof(H14A)=Sof(H14B)=Sof(H14C)=Sof(C15B)=
 Sof(C16B)=Sof(H16A)=Sof(H16B)=Sof(H16C)=Sof(C17B)=Sof(H17A)=Sof(H17B)=
 Sof(H17C)=Sof(C18B)=Sof(H18A)=Sof(H18B)=Sof(H18C)=Sof(N1B)=Sof(N2B)=Sof(N3B)=
 Sof(N4B)=Sof(O1B)=Sof(O2B)=Sof(O3B)=Sof(O4B)=Sof(O5B)=Sof(O6B)=Sof(S1B)=
 Sof(S2B)=Sof(S3B)=1-FVAR(2)
 Sof(C1A)=Sof(H1AA)=Sof(H1AB)=Sof(C2A)=Sof(H2AA)=Sof(H2AB)=Sof(C3A)=Sof(H3AA)=
 Sof(H3AB)=Sof(C4A)=Sof(H4AA)=Sof(H4AB)=Sof(C5A)=Sof(H5AA)=Sof(H5AB)=Sof(C6A)=
 Sof(H6AA)=Sof(H6AB)=Sof(C7A)=Sof(C8A)=Sof(H8AA)=Sof(H8AB)=Sof(H8AC)=Sof(C9A)=
 Sof(H9AA)=Sof(H9AB)=Sof(H9AC)=Sof(C10A)=Sof(H10D)=Sof(H10E)=Sof(H10F)=
 Sof(C11A)=Sof(C12A)=Sof(H12D)=Sof(H12E)=Sof(H12F)=Sof(C13A)=Sof(H13D)=
 Sof(H13E)=Sof(H13F)=Sof(C14A)=Sof(H14D)=Sof(H14E)=Sof(H14F)=Sof(C15A)=
 Sof(C16A)=Sof(H16D)=Sof(H16E)=Sof(H16F)=Sof(C17A)=Sof(H17D)=Sof(H17E)=
 Sof(H17F)=Sof(C18A)=Sof(H18D)=Sof(H18E)=Sof(H18F)=Sof(N1A)=Sof(N2A)=Sof(N3A)=
 Sof(N4A)=Sof(O1A)=Sof(O2A)=Sof(O3A)=Sof(O4A)=Sof(O5A)=Sof(O6A)=Sof(S1A)=
 Sof(S2A)=Sof(S3A)=FVAR(2)
7.a Secondary CH2 refined with riding coordinates:
 C1B(H1BA,H1BB), C2B(H2BA,H2BB), C3B(H3BA,H3BB), C4B(H4BA,H4BB), C5B(H5BA,
 H5BB), C6B(H6BA,H6BB), C1A(H1AA,H1AB), C2A(H2AA,H2AB), C3A(H3AA,H3AB),
 C4A(H4AA,H4AB), C5A(H5AA,H5AB), C6A(H6AA,H6AB), C25B(H25A,H25B), C21B(H21A,
 H21B), C29B(H29A,H29B), C33B(H33A,H33B), C23B(H23A,H23B), C27B(H27A,H27B),
 C31B(H31A,H31B), C20B(H20A,H20B), C24B(H24A,H24B), C28B(H28A,H28B), C32B(H32A,
 H32B), C19B(H19A,H19B), C25A(H25C,H25D), C21A(H21C,H21D), C29A(H29C,H29D),
 C33A(H33C,H33D), C23A(H23C,H23D), C27A(H27C,H27D), C31A(H31C,H31D), C20A(H20C,
 H20D), C24A(H24C,H24D), C28A(H28C,H28D), C32A(H32C,H32D), C19A(H19C,H19D)
7.b Idealised Me refined as rotating group:
 C8B(H8BA,H8BB,H8BC), C9B(H9BA,H9BB,H9BC), C10B(H10A,H10B,H10C), C12B(H12A,
 H12B,H12C), C13B(H13A,H13B,H13C), C14B(H14A,H14B,H14C), C16B(H16A,H16B,H16C),
 C17B(H17A,H17B,H17C), C18B(H18A,H18B,H18C), C8A(H8AA,H8AB,H8AC), C9A(H9AA,H9AB,
 H9AC), C10A(H10D,H10E,H10F), C12A(H12D,H12E,H12F), C13A(H13D,H13E,H13F),
 C14A(H14D,H14E,H14F), C16A(H16D,H16E,H16F), C17A(H17D,H17E,H17F), C18A(H18D,
 H18E,H18F), C22B(H22A,H22B,H22C), C26B(H26A,H26B,H26C), C30B(H30A,H30B,H30C),
 C34B(H34A,H34B,H34C), C22A(H22D,H22E,H22F), C26A(H26D,H26E,H26F), C30A(H30D,
 H30E,H30F), C34A(H34D,H34E,H34F)
;
_shelx_shelxl_version_number 2014/7
_olex2_diffrn_ambient_temperature_device 'Oxford Cryosystems'
_olex2_exptl_crystal_mounting_method 'The crystal was mounted on a loop with paratone oil'
_olex2_submission_original_sample_id CMW04BuCoBus
_olex2_submission_special_instructions 'No special instructions were received'

loop_
_space_group_symop_operation_xyz
'x, y, z'
'-x, y+1/2, -z+1/2'
'-x, -y, -z'
'x, -y-1/2, z-1/2'

loop_
_atom_site_label
_atom_site_type_symbol
_atom_site_fract_x
_atom_site_fract_y
_atom_site_fract_z
_atom_site_U_iso_or_equiv
_atom_site_adp_type
_atom_site_occupancy
_atom_site_site_symmetry_order
_atom_site_calc_flag
_atom_site_refinement_flags_posn
_atom_site_refinement_flags_adp
_atom_site_refinement_flags_occupancy
_atom_site_disorder_assembly
_atom_site_disorder_group
C1B C 0.9408(3) 0.3687(6) 0.4595(3) 0.0358(15) Uani 0.686(5) 1 d D U P A -2
H1BA H 0.9639 0.4289 0.4914 0.043 Uiso 0.686(5) 1 calc R . P A -2
H1BB H 0.9750 0.3385 0.4318 0.043 Uiso 0.686(5) 1 calc R . P A -2
C2B C 0.9146(3) 0.2693(5) 0.4989(3) 0.0349(13) Uani 0.686(5) 1 d D U P A -2
H2BA H 0.9020 0.2012 0.4682 0.042 Uiso 0.686(5) 1 calc R . P A -2
H2BB H 0.9517 0.2439 0.5361 0.042 Uiso 0.686(5) 1 calc R . P A -2
C3B C 0.8039(3) 0.2114(5) 0.5367(3) 0.0329(13) Uani 0.686(5) 1 d D U P A -2
H3BA H 0.7747 0.2344 0.5710 0.039 Uiso 0.686(5) 1 calc R . P A -2
H3BB H 0.8303 0.1398 0.5536 0.039 Uiso 0.686(5) 1 calc R . P A -2
C4B C 0.7575(4) 0.1840(5) 0.4687(3) 0.0403(15) Uani 0.686(5) 1 d D U P A -2
H4BA H 0.7846 0.1433 0.4375 0.048 Uiso 0.686(5) 1 calc R . P A -2
H4BB H 0.7186 0.1322 0.4763 0.048 Uiso 0.686(5) 1 calc R . P A -2
C5B C 0.8730(3) 0.3741(5) 0.5930(2) 0.0239(10) Uani 0.686(5) 1 d D U P A -2
H5BA H 0.9167 0.4177 0.5915 0.029 Uiso 0.686(5) 1 calc R . P A -2
H5BB H 0.8809 0.3188 0.6321 0.029 Uiso 0.686(5) 1 calc R . P A -2
C6B C 0.8160(3) 0.4594(5) 0.6022(2) 0.0249(11) Uani 0.686(5) 1 d D U P A -2
H6BA H 0.7753 0.4162 0.6136 0.030 Uiso 0.686(5) 1 calc R . P A -2
H6BB H 0.8324 0.5149 0.6399 0.030 Uiso 0.686(5) 1 calc R . P A -2
C7B C 0.8428(3) 0.7551(4) 0.5446(3) 0.0253(8) Uani 0.686(5) 1 d D U P A -2
C8B C 0.8823(4) 0.7311(7) 0.4855(4) 0.0271(17) Uani 0.686(5) 1 d D U P A -2
H8BA H 0.8500 0.7338 0.4423 0.041 Uiso 0.686(5) 1 calc GR . P A -2
H8BB H 0.9038 0.6529 0.4912 0.041 Uiso 0.686(5) 1 calc GR . P A -2
H8BC H 0.9184 0.7910 0.4852 0.041 Uiso 0.686(5) 1 calc GR . P A -2
C9B C 0.8142(4) 0.8808(5) 0.5410(5) 0.0347(16) Uani 0.686(5) 1 d D U P A -2
H9BA H 0.8529 0.9370 0.5451 0.052 Uiso 0.686(5) 1 calc GR . P A -2
H9BB H 0.7878 0.8934 0.5785 0.052 Uiso 0.686(5) 1 calc GR . P A -2
H9BC H 0.7838 0.8926 0.4973 0.052 Uiso 0.686(5) 1 calc GR . P A -2
C10B C 0.8902(4) 0.7359(7) 0.6129(4) 0.0294(15) Uani 0.686(5) 1 d D U P A -2
H10A H 0.9089 0.6556 0.6147 0.044 Uiso 0.686(5) 1 calc GR . P A -2
H10B H 0.8635 0.7472 0.6503 0.044 Uiso 0.686(5) 1 calc GR . P A -2
H10C H 0.9286 0.7926 0.6175 0.044 Uiso 0.686(5) 1 calc GR . P A -2
C11B C 0.5902(3) 0.3361(7) 0.4296(4) 0.0413(13) Uani 0.686(5) 1 d D U P A -2
C12B C 0.5231(3) 0.3208(10) 0.3784(5) 0.056(2) Uani 0.686(5) 1 d D U P A -2
H12A H 0.4831 0.3393 0.4007 0.083 Uiso 0.686(5) 1 calc GR . P A -2
H12B H 0.5196 0.2392 0.3620 0.083 Uiso 0.686(5) 1 calc GR . P A -2
H12C H 0.5237 0.3742 0.3396 0.083 Uiso 0.686(5) 1 calc GR . P A -2
C13B C 0.5995(4) 0.4625(8) 0.4536(6) 0.0543(19) Uani 0.686(5) 1 d D U P A -2
H13A H 0.5989 0.5145 0.4141 0.081 Uiso 0.686(5) 1 calc GR . P A -2
H13B H 0.6441 0.4707 0.4841 0.081 Uiso 0.686(5) 1 calc GR . P A -2
H13C H 0.5617 0.4842 0.4783 0.081 Uiso 0.686(5) 1 calc GR . P A -2
C14B C 0.5905(5) 0.2527(10) 0.4906(4) 0.0533(19) Uani 0.686(5) 1 d D U P A -2
H14A H 0.5518 0.2726 0.5145 0.080 Uiso 0.686(5) 1 calc GR . P A -2
H14B H 0.6344 0.2609 0.5220 0.080 Uiso 0.686(5) 1 calc GR . P A -2
H14C H 0.5854 0.1712 0.4742 0.080 Uiso 0.686(5) 1 calc GR . P A -2
C15B C 0.8858(4) 0.3991(6) 0.2763(2) 0.0249(10) Uani 0.686(5) 1 d D U P A -2
C16B C 0.8191(6) 0.3260(9) 0.2715(4) 0.0315(18) Uani 0.686(5) 1 d D U P A -2
H16A H 0.8129 0.2793 0.2294 0.047 Uiso 0.686(5) 1 calc GR . P A -2
H16B H 0.7793 0.3787 0.2711 0.047 Uiso 0.686(5) 1 calc GR . P A -2
H16C H 0.8225 0.2731 0.3110 0.047 Uiso 0.686(5) 1 calc GR . P A -2
C17B C 0.9497(6) 0.3206(9) 0.2844(4) 0.0331(17) Uani 0.686(5) 1 d D U P A -2
H17A H 0.9511 0.2719 0.3254 0.050 Uiso 0.686(5) 1 calc GR . P A -2
H17B H 0.9915 0.3696 0.2887 0.050 Uiso 0.686(5) 1 calc GR . P A -2
H17C H 0.9475 0.2696 0.2442 0.050 Uiso 0.686(5) 1 calc GR . P A -2
C18B C 0.8840(6) 0.4787(8) 0.2139(3) 0.0329(17) Uani 0.686(5) 1 d D U P A -2
H18A H 0.8828 0.4300 0.1729 0.049 Uiso 0.686(5) 1 calc GR . P A -2
H18B H 0.9255 0.5286 0.2198 0.049 Uiso 0.686(5) 1 calc GR . P A -2
H18C H 0.8424 0.5285 0.2090 0.049 Uiso 0.686(5) 1 calc GR . P A -2
N1B N 0.8810(2) 0.4209(5) 0.4147(2) 0.0245(7) Uani 0.686(5) 1 d D U P A -2
N2B N 0.8528(2) 0.3076(3) 0.52849(18) 0.0247(6) Uani 0.686(5) 1 d D U P A -2
N3B N 0.7307(2) 0.2958(4) 0.4390(2) 0.0293(9) Uani 0.686(5) 1 d D U P A -2
N4B N 0.7968(3) 0.5244(4) 0.5377(2) 0.0238(8) Uani 0.686(5) 1 d D U P A -2
O1B O 0.7293(3) 0.6769(5) 0.4707(3) 0.0300(13) Uani 0.686(5) 1 d D U P A -2
O2B O 0.7356(3) 0.6795(5) 0.5965(3) 0.0329(14) Uani 0.686(5) 1 d D U P A -2
O3B O 0.6651(3) 0.3897(6) 0.3367(3) 0.0396(10) Uani 0.686(5) 1 d D U P A -2
O4B O 0.6463(3) 0.1784(5) 0.3581(3) 0.0406(11) Uani 0.686(5) 1 d D U P A -2
O5B O 0.8311(4) 0.5730(5) 0.3357(3) 0.0310(13) Uani 0.686(5) 1 d D U P A -2
O6B O 0.9590(3) 0.5513(7) 0.3577(3) 0.0364(14) Uani 0.686(5) 1 d D U P A -2
S1B S 0.76925(19) 0.6555(2) 0.5375(2) 0.0241(6) Uani 0.686(5) 1 d D U P A -2
S2B S 0.66149(15) 0.2960(4) 0.38510(15) 0.0314(3) Uani 0.686(5) 1 d D U P A -2
S3B S 0.8911(2) 0.4965(3) 0.35016(15) 0.0246(6) Uani 0.686(5) 1 d D U P A -2
C1A C 0.9299(6) 0.3193(10) 0.4430(5) 0.032(2) Uani 0.314(5) 1 d D U P A -1
H1AA H 0.9767 0.3443 0.4355 0.039 Uiso 0.314(5) 1 calc R . P A -1
H1AB H 0.9201 0.2409 0.4217 0.039 Uiso 0.314(5) 1 calc R . P A -1
C2A C 0.9274(4) 0.3122(10) 0.5184(4) 0.0296(17) Uani 0.314(5) 1 d D U P A -1
H2AA H 0.9522 0.2407 0.5375 0.036 Uiso 0.314(5) 1 calc R . P A -1
H2AB H 0.9511 0.3817 0.5416 0.036 Uiso 0.314(5) 1 calc R . P A -1
C3A C 0.8195(5) 0.1943(6) 0.5163(5) 0.0323(18) Uani 0.314(5) 1 d D U P A -1
H3AA H 0.8308 0.1415 0.5563 0.039 Uiso 0.314(5) 1 calc R . P A -1
H3AB H 0.8366 0.1568 0.4771 0.039 Uiso 0.314(5) 1 calc R . P A -1
C4A C 0.7406(5) 0.2100(10) 0.4996(5) 0.0374(19) Uani 0.314(5) 1 d D U P A -1
H4AA H 0.7188 0.1370 0.4789 0.045 Uiso 0.314(5) 1 calc R . P A -1
H4AB H 0.7213 0.2269 0.5418 0.045 Uiso 0.314(5) 1 calc R . P A -1
C5A C 0.8477(5) 0.3535(7) 0.6001(3) 0.0239(10) Uani 0.314(5) 1 d D U P A -1
H5AA H 0.8840 0.3180 0.6347 0.029 Uiso 0.314(5) 1 calc R . P A -1
H5AB H 0.8018 0.3312 0.6113 0.029 Uiso 0.314(5) 1 calc R . P A -1
C6A C 0.8551(6) 0.4856(7) 0.6014(4) 0.0256(17) Uani 0.314(5) 1 d D U P A -1
H6AA H 0.8401 0.5179 0.6431 0.031 Uiso 0.314(5) 1 calc R . P A -1
H6AB H 0.9042 0.5078 0.6016 0.031 Uiso 0.314(5) 1 calc R . P A -1
C7A C 0.8383(6) 0.7724(7) 0.5392(6) 0.0253(8) Uani 0.314(5) 1 d D U P A -1
C8A C 0.8752(9) 0.7489(16) 0.4783(8) 0.026(3) Uani 0.314(5) 1 d D U P A -1
H8AA H 0.8428 0.7616 0.4358 0.039 Uiso 0.314(5) 1 calc GR . P A -1
H8AB H 0.8919 0.6673 0.4800 0.039 Uiso 0.314(5) 1 calc GR . P A -1
H8AC H 0.9147 0.8028 0.4799 0.039 Uiso 0.314(5) 1 calc GR . P A -1
C9A C 0.7994(9) 0.8898(7) 0.5309(10) 0.034(3) Uani 0.314(5) 1 d D U P A -1
H9AA H 0.8324 0.9538 0.5273 0.051 Uiso 0.314(5) 1 calc GR . P A -1
H9AB H 0.7763 0.9033 0.5707 0.051 Uiso 0.314(5) 1 calc GR . P A -1
H9AC H 0.7646 0.8876 0.4895 0.051 Uiso 0.314(5) 1 calc GR . P A -1
C10A C 0.8906(7) 0.7732(13) 0.6054(8) 0.029(3) Uani 0.314(5) 1 d D U P A -1
H10D H 0.9155 0.6979 0.6105 0.044 Uiso 0.314(5) 1 calc GR . P A -1
H10E H 0.8660 0.7848 0.6443 0.044 Uiso 0.314(5) 1 calc GR . P A -1
H10F H 0.9239 0.8375 0.6040 0.044 Uiso 0.314(5) 1 calc GR . P A -1
C11A C 0.5860(4) 0.3524(12) 0.4193(6) 0.0419(17) Uani 0.314(5) 1 d D U P A -1
C12A C 0.5287(5) 0.355(2) 0.3565(8) 0.050(3) Uani 0.314(5) 1 d D U P A -1
H12D H 0.4849 0.3798 0.3705 0.075 Uiso 0.314(5) 1 calc GR . P A -1
H12E H 0.5233 0.2767 0.3360 0.075 Uiso 0.314(5) 1 calc GR . P A -1
H12F H 0.5415 0.4115 0.3231 0.075 Uiso 0.314(5) 1 calc GR . P A -1
C13A C 0.6004(8) 0.4743(13) 0.4490(12) 0.052(3) Uani 0.314(5) 1 d D U P A -1
H13D H 0.6189 0.5243 0.4158 0.078 Uiso 0.314(5) 1 calc GR . P A -1
H13E H 0.6345 0.4690 0.4909 0.078 Uiso 0.314(5) 1 calc GR . P A -1
H13F H 0.5572 0.5086 0.4595 0.078 Uiso 0.314(5) 1 calc GR . P A -1
C14A C 0.5659(8) 0.2678(18) 0.4733(8) 0.047(3) Uani 0.314(5) 1 d D U P A -1
H14D H 0.5251 0.2986 0.4907 0.071 Uiso 0.314(5) 1 calc GR . P A -1
H14E H 0.6048 0.2605 0.5111 0.071 Uiso 0.314(5) 1 calc GR . P A -1
H14F H 0.5550 0.1902 0.4527 0.071 Uiso 0.314(5) 1 calc GR . P A -1
C15A C 0.8862(8) 0.4156(11) 0.2734(4) 0.0257(16) Uani 0.314(5) 1 d D U P A -1
C16A C 0.8184(11) 0.3447(18) 0.2633(8) 0.028(3) Uani 0.314(5) 1 d D U P A -1
H16D H 0.8100 0.3121 0.2169 0.042 Uiso 0.314(5) 1 calc GR . P A -1
H16E H 0.7798 0.3963 0.2699 0.042 Uiso 0.314(5) 1 calc GR . P A -1
H16F H 0.8222 0.2802 0.2965 0.042 Uiso 0.314(5) 1 calc GR . P A -1
C17A C 0.9488(12) 0.3358(18) 0.2740(8) 0.030(3) Uani 0.314(5) 1 d D U P A -1
H17D H 0.9499 0.2771 0.3104 0.045 Uiso 0.314(5) 1 calc GR . P A -1
H17E H 0.9913 0.3831 0.2820 0.045 Uiso 0.314(5) 1 calc GR . P A -1
H17F H 0.9455 0.2957 0.2298 0.045 Uiso 0.314(5) 1 calc GR . P A -1
C18A C 0.8849(12) 0.5101(16) 0.2184(5) 0.030(3) Uani 0.314(5) 1 d D U P A -1
H18D H 0.8830 0.4723 0.1737 0.045 Uiso 0.314(5) 1 calc GR . P A -1
H18E H 0.9270 0.5583 0.2281 0.045 Uiso 0.314(5) 1 calc GR . P A -1
H18F H 0.8440 0.5603 0.2180 0.045 Uiso 0.314(5) 1 calc GR . P A -1
N1A N 0.8776(4) 0.4051(9) 0.4116(3) 0.0245(7) Uani 0.314(5) 1 d D U P A -1
N2A N 0.8546(3) 0.3084(5) 0.5314(3) 0.0247(6) Uani 0.314(5) 1 d D U P A -1
N3A N 0.7264(3) 0.3079(7) 0.4517(5) 0.0293(9) Uani 0.314(5) 1 d D U P A -1
N4A N 0.8112(5) 0.5334(5) 0.5401(4) 0.0238(8) Uani 0.314(5) 1 d D U P A -1
O1A O 0.7250(6) 0.6685(9) 0.4806(6) 0.027(2) Uani 0.314(5) 1 d D U P A -1
O2A O 0.7487(7) 0.6743(10) 0.6070(6) 0.030(2) Uani 0.314(5) 1 d D U P A -1
O3A O 0.6759(6) 0.3759(14) 0.3366(5) 0.0396(10) Uani 0.314(5) 1 d D U P A -1
O4A O 0.6505(6) 0.1740(10) 0.3726(7) 0.0406(11) Uani 0.314(5) 1 d D U P A -1
O5A O 0.8383(8) 0.5795(10) 0.3457(6) 0.029(2) Uani 0.314(5) 1 d D U P A -1
O6A O 0.9644(7) 0.5377(14) 0.3685(6) 0.033(2) Uani 0.314(5) 1 d D U P A -1
S1A S 0.7745(4) 0.6573(5) 0.5428(4) 0.0247(12) Uani 0.314(5) 1 d D U P A -1
S2A S 0.6639(3) 0.2968(8) 0.3904(3) 0.0314(3) Uani 0.314(5) 1 d D U P A -1
S3A S 0.8938(5) 0.4935(7) 0.3548(3) 0.0246(12) Uani 0.314(5) 1 d D U P A -1
Co1 Co 0.79775(3) 0.42718(5) 0.45769(2) 0.02075(14) Uani 1 1 d . . . . .
C25B C 0.5785(7) 0.7943(9) 0.4189(5) 0.085(2) Uani 0.596(4) 1 d D U P B -2
H25A H 0.5353 0.7521 0.4243 0.102 Uiso 0.596(4) 1 calc R . P B -2
H25B H 0.6168 0.7612 0.4522 0.102 Uiso 0.596(4) 1 calc R . P B -2
C21B C 0.8854(3) 0.8915(13) 0.3199(10) 0.033(3) Uani 0.596(4) 1 d D U P B -2
H21A H 0.8961 0.8104 0.3369 0.039 Uiso 0.596(4) 1 calc R . P B -2
H21B H 0.8942 0.8954 0.2721 0.039 Uiso 0.596(4) 1 calc R . P B -2
C29B C 0.6240(5) 0.5503(9) 0.1777(7) 0.068(3) Uani 0.596(4) 1 d D U P B -2
H29A H 0.5905 0.5123 0.2033 0.082 Uiso 0.596(4) 1 calc R . P B -2
H29B H 0.5975 0.6011 0.1422 0.082 Uiso 0.596(4) 1 calc R . P B -2
C33B C 0.6540(5) 1.1488(6) 0.1897(6) 0.047(2) Uani 0.404(4) 1 d D U P B -2
H33A H 0.6778 1.1890 0.2312 0.056 Uiso 0.404(4) 1 calc R . P B -2
H33B H 0.6709 1.1841 0.1497 0.056 Uiso 0.404(4) 1 calc R . P B -2
C23B C 0.6703(4) 0.8008(8) 0.3440(3) 0.0368(15) Uani 0.596(4) 1 d D U P B -2
H23A H 0.6976 0.7289 0.3583 0.044 Uiso 0.596(4) 1 calc R . P B -2
H23B H 0.6863 0.8634 0.3776 0.044 Uiso 0.596(4) 1 calc R . P B -2
C27B C 0.6514(4) 0.7542(6) 0.2190(3) 0.0340(13) Uani 0.596(4) 1 d D U P B -2
H27A H 0.6005 0.7578 0.2181 0.041 Uiso 0.596(4) 1 calc R . P B -2
H27B H 0.6607 0.7828 0.1742 0.041 Uiso 0.596(4) 1 calc R . P B -2
C31B C 0.6574(4) 0.9615(6) 0.2582(3) 0.0325(13) Uani 0.596(4) 1 d D U P B -2
H31A H 0.6064 0.9584 0.2561 0.039 Uiso 0.596(4) 1 calc R . P B -2
H31B H 0.6761 1.0135 0.2969 0.039 Uiso 0.596(4) 1 calc R . P B -2
C20B C 0.8091(3) 0.918(2) 0.3215(16) 0.0345(17) Uani 0.596(4) 1 d D U P B -2
H20A H 0.7992 0.9094 0.3687 0.041 Uiso 0.596(4) 1 calc R . P B -2
H20B H 0.7984 1.0001 0.3066 0.041 Uiso 0.596(4) 1 calc R . P B -2
N5B N 0.6859(2) 0.8391(5) 0.2741(2) 0.0282(10) Uani 0.596(4) 1 d D U P B -2
C22B C 0.9322(5) 0.9762(17) 0.3624(12) 0.046(4) Uani 0.596(4) 1 d D U P B -2
H22A H 0.9228 1.0563 0.3447 0.069 Uiso 0.596(4) 1 calc GR . P B -2
H22B H 0.9807 0.9557 0.3607 0.069 Uiso 0.596(4) 1 calc GR . P B -2
H22C H 0.9238 0.9725 0.4098 0.069 Uiso 0.596(4) 1 calc GR . P B -2
C24B C 0.5940(4) 0.7755(9) 0.3463(4) 0.0550(19) Uani 0.596(4) 1 d D U P B -2
H24A H 0.5829 0.6933 0.3319 0.066 Uiso 0.596(4) 1 calc R . P B -2
H24B H 0.5645 0.8287 0.3143 0.066 Uiso 0.596(4) 1 calc R . P B -2
C26B C 0.5705(7) 0.9218(9) 0.4332(5) 0.076(3) Uani 0.596(4) 1 d D U P B -2
H26A H 0.5533 0.9632 0.3905 0.113 Uiso 0.596(4) 1 calc GR . P B -2
H26B H 0.6155 0.9546 0.4536 0.113 Uiso 0.596(4) 1 calc GR . P B -2
H26C H 0.5372 0.9315 0.4650 0.113 Uiso 0.596(4) 1 calc GR . P B -2
C28B C 0.6735(5) 0.6268(7) 0.2264(6) 0.050(2) Uani 0.596(4) 1 d D U P B -2
H28A H 0.6734 0.6006 0.2740 0.060 Uiso 0.596(4) 1 calc R . P B -2
H28B H 0.7213 0.6184 0.2161 0.060 Uiso 0.596(4) 1 calc R . P B -2
C30B C 0.6602(7) 0.4584(14) 0.1442(9) 0.101(4) Uani 0.596(4) 1 d D U P B -2
H30A H 0.6919 0.4956 0.1169 0.151 Uiso 0.596(4) 1 calc GR . P B -2
H30B H 0.6260 0.4106 0.1145 0.151 Uiso 0.596(4) 1 calc GR . P B -2
H30C H 0.6868 0.4079 0.1791 0.151 Uiso 0.596(4) 1 calc GR . P B -2
C32B C 0.6724(5) 1.0176(6) 0.1936(4) 0.0450(17) Uani 0.596(4) 1 d D U P B -2
H32A H 0.6455 0.9765 0.1540 0.054 Uiso 0.596(4) 1 calc R . P B -2
H32B H 0.7223 1.0081 0.1909 0.054 Uiso 0.596(4) 1 calc R . P B -2
C34B C 0.5781(6) 1.1682(13) 0.1835(9) 0.063(3) Uani 0.596(4) 1 d D U P B -2
H34A H 0.5536 1.1122 0.1505 0.095 Uiso 0.596(4) 1 calc GR . P B -2
H34B H 0.5670 1.2488 0.1679 0.095 Uiso 0.596(4) 1 calc GR . P B -2
H34C H 0.5637 1.1562 0.2281 0.095 Uiso 0.596(4) 1 calc GR . P B -2
C19B C 0.7642(3) 0.8329(7) 0.2743(4) 0.0275(13) Uani 0.596(4) 1 d D U P B -2
H19A H 0.7799 0.7517 0.2869 0.033 Uiso 0.596(4) 1 calc R . P B -2
H19B H 0.7729 0.8470 0.2271 0.033 Uiso 0.596(4) 1 calc R . P B -2
C25A C 0.5766(9) 0.7982(13) 0.4167(7) 0.086(2) Uani 0.404(4) 1 d D U P B -1
H25C H 0.5280 0.7695 0.4089 0.104 Uiso 0.404(4) 1 calc R . P B -1
H25D H 0.6076 0.7288 0.4230 0.104 Uiso 0.404(4) 1 calc R . P B -1
C21A C 0.8800(4) 0.909(2) 0.3108(16) 0.033(3) Uani 0.404(4) 1 d D U P B -1
H21C H 0.8959 0.8282 0.3243 0.039 Uiso 0.404(4) 1 calc R . P B -1
H21D H 0.8847 0.9202 0.2623 0.039 Uiso 0.404(4) 1 calc R . P B -1
C29A C 0.6328(9) 0.5247(12) 0.1903(9) 0.062(3) Uani 0.404(4) 1 d D U P B -1
H29C H 0.6428 0.4658 0.2274 0.074 Uiso 0.404(4) 1 calc R . P B -1
H29D H 0.5835 0.5483 0.1869 0.074 Uiso 0.404(4) 1 calc R . P B -1
C33A C 0.6293(5) 1.1019(8) 0.1711(5) 0.060(2) Uani 0.596(4) 1 d D U P B -1
H33C H 0.6573 1.1706 0.1612 0.073 Uiso 0.596(4) 1 calc R . P B -1
H33D H 0.6184 1.0547 0.1287 0.073 Uiso 0.596(4) 1 calc R . P B -1
C23A C 0.6676(5) 0.8660(11) 0.3497(4) 0.0367(17) Uani 0.404(4) 1 d D U P B -1
H23C H 0.6916 0.8148 0.3865 0.044 Uiso 0.404(4) 1 calc R . P B -1
H23D H 0.6866 0.9466 0.3577 0.044 Uiso 0.404(4) 1 calc R . P B -1
C27A C 0.6571(5) 0.6958(7) 0.2685(4) 0.0351(15) Uani 0.404(4) 1 d D U P B -1
H27C H 0.6727 0.6488 0.3101 0.042 Uiso 0.404(4) 1 calc R . P B -1
H27D H 0.6057 0.6983 0.2617 0.042 Uiso 0.404(4) 1 calc R . P B -1
C31A C 0.6494(5) 0.9003(7) 0.2244(4) 0.0330(16) Uani 0.404(4) 1 d D U P B -1
H31C H 0.6576 0.8664 0.1804 0.040 Uiso 0.404(4) 1 calc R . P B -1
H31D H 0.5987 0.8980 0.2247 0.040 Uiso 0.404(4) 1 calc R . P B -1
C20A C 0.8038(5) 0.922(3) 0.319(2) 0.0343(19) Uani 0.404(4) 1 d D U P B -1
H20C H 0.7995 0.9242 0.3677 0.041 Uiso 0.404(4) 1 calc R . P B -1
H20D H 0.7850 0.9964 0.2973 0.041 Uiso 0.404(4) 1 calc R . P B -1
N5A N 0.6842(3) 0.8217(5) 0.2812(3) 0.0298(13) Uani 0.404(4) 1 d D U P B -1
C22A C 0.9248(7) 0.996(3) 0.3535(19) 0.048(5) Uani 0.404(4) 1 d D U P B -1
H22D H 0.9125 1.0758 0.3369 0.072 Uiso 0.404(4) 1 calc GR . P B -1
H22E H 0.9736 0.9804 0.3504 0.072 Uiso 0.404(4) 1 calc GR . P B -1
H22F H 0.9177 0.9890 0.4011 0.072 Uiso 0.404(4) 1 calc GR . P B -1
C24A C 0.5904(6) 0.8683(14) 0.3543(5) 0.060(2) Uani 0.404(4) 1 d D U P B -1
H24C H 0.5636 0.8338 0.3124 0.072 Uiso 0.404(4) 1 calc R . P B -1
H24D H 0.5750 0.9509 0.3581 0.072 Uiso 0.404(4) 1 calc R . P B -1
C26A C 0.5884(12) 0.872(2) 0.4794(5) 0.094(4) Uani 0.404(4) 1 d D U P B -1
H26D H 0.6316 0.9164 0.4810 0.141 Uiso 0.404(4) 1 calc GR . P B -1
H26E H 0.5917 0.8210 0.5198 0.141 Uiso 0.404(4) 1 calc GR . P B -1
H26F H 0.5495 0.9268 0.4790 0.141 Uiso 0.404(4) 1 calc GR . P B -1
C28A C 0.6788(7) 0.6323(10) 0.2085(9) 0.046(2) Uani 0.404(4) 1 d D U P B -1
H28C H 0.7279 0.6074 0.2201 0.055 Uiso 0.404(4) 1 calc R . P B -1
H28D H 0.6747 0.6861 0.1687 0.055 Uiso 0.404(4) 1 calc R . P B -1
C30A C 0.6437(11) 0.4700(19) 0.1253(10) 0.097(5) Uani 0.404(4) 1 d D U P B -1
H30D H 0.6477 0.5317 0.0916 0.146 Uiso 0.404(4) 1 calc GR . P B -1
H30E H 0.6042 0.4189 0.1083 0.146 Uiso 0.404(4) 1 calc GR . P B -1
H30F H 0.6864 0.4230 0.1327 0.146 Uiso 0.404(4) 1 calc GR . P B -1
C32A C 0.6718(6) 1.0270(7) 0.2267(5) 0.0430(19) Uani 0.404(4) 1 d D U P B -1
H32C H 0.7213 1.0310 0.2215 0.052 Uiso 0.404(4) 1 calc R . P B -1
H32D H 0.6673 1.0603 0.2719 0.052 Uiso 0.404(4) 1 calc R . P B -1
C34A C 0.5637(10) 1.144(3) 0.1915(13) 0.072(4) Uani 0.404(4) 1 d D U P B -1
H34D H 0.5257 1.1357 0.1530 0.109 Uiso 0.404(4) 1 calc GR . P B -1
H34E H 0.5686 1.2267 0.2052 0.109 Uiso 0.404(4) 1 calc GR . P B -1
H34F H 0.5533 1.0966 0.2301 0.109 Uiso 0.404(4) 1 calc GR . P B -1
C19A C 0.7630(3) 0.8178(8) 0.2843(5) 0.0283(16) Uani 0.404(4) 1 d D U P B -1
H19C H 0.7806 0.7451 0.3088 0.034 Uiso 0.404(4) 1 calc R . P B -1
H19D H 0.7730 0.8115 0.2371 0.034 Uiso 0.404(4) 1 calc R . P B -1

loop_
_atom_site_aniso_label
_atom_site_aniso_U_11
_atom_site_aniso_U_22
_atom_site_aniso_U_33
_atom_site_aniso_U_23
_atom_site_aniso_U_13
_atom_site_aniso_U_12
C1B 0.032(2) 0.053(3) 0.022(2) 0.007(2) 0.0022(18) 0.013(2)
C2B 0.040(2) 0.040(3) 0.024(2) 0.002(2) 0.0044(19) 0.015(2)
C3B 0.046(2) 0.026(2) 0.024(2) 0.0000(18) -0.0019(19) 0.0007(19)
C4B 0.054(3) 0.029(2) 0.033(3) -0.001(2) -0.010(2) -0.003(2)
C5B 0.030(2) 0.0264(17) 0.0139(14) 0.0010(12) -0.0019(14) 0.0009(15)
C6B 0.034(3) 0.027(2) 0.0139(17) 0.0005(15) 0.0026(18) 0.0019(19)
C7B 0.0342(16) 0.0216(16) 0.0187(15) -0.0005(13) -0.0002(12) 0.0067(14)
C8B 0.035(3) 0.024(3) 0.022(2) 0.001(2) 0.000(2) 0.005(3)
C9B 0.044(4) 0.024(2) 0.033(3) -0.003(2) -0.005(3) 0.010(2)
C10B 0.038(3) 0.027(4) 0.021(2) 0.000(2) -0.0027(19) 0.007(3)
C11B 0.035(2) 0.054(3) 0.036(2) -0.008(2) 0.0092(18) -0.0082(19)
C12B 0.035(3) 0.078(6) 0.053(4) 0.000(3) 0.005(3) -0.014(3)
C13B 0.038(3) 0.061(3) 0.068(4) -0.016(3) 0.020(3) -0.008(3)
C14B 0.056(5) 0.067(4) 0.039(3) -0.005(3) 0.015(3) -0.010(4)
C15B 0.027(2) 0.033(2) 0.0130(16) -0.0017(15) -0.0002(15) -0.0008(18)
C16B 0.034(2) 0.038(4) 0.022(3) -0.006(3) 0.002(2) -0.005(3)
C17B 0.036(3) 0.043(3) 0.019(3) 0.001(3) 0.002(2) 0.007(2)
C18B 0.038(3) 0.043(4) 0.016(2) 0.002(2) 0.001(2) 0.001(3)
N1B 0.0250(12) 0.0310(14) 0.0169(10) -0.0002(10) 0.0015(9) 0.0031(11)
N2B 0.0326(13) 0.0241(12) 0.0158(11) -0.0003(10) -0.0005(10) 0.0044(10)
N3B 0.0321(13) 0.0288(14) 0.0252(14) -0.0005(11) -0.0009(11) -0.0048(11)
N4B 0.031(2) 0.0252(13) 0.0143(12) 0.0001(10) 0.0023(12) 0.0053(13)
O1B 0.030(2) 0.037(3) 0.022(2) 0.0041(17) 0.0004(17) 0.0049(19)
O2B 0.042(3) 0.034(2) 0.025(2) 0.0000(18) 0.011(2) 0.012(2)
O3B 0.035(2) 0.054(2) 0.0290(13) 0.0066(13) 0.0040(14) 0.0054(17)
O4B 0.0439(19) 0.0518(16) 0.024(3) -0.0086(16) -0.0009(16) -0.0094(14)
O5B 0.036(2) 0.033(2) 0.021(2) -0.0044(18) -0.0046(19) 0.0026(18)
O6B 0.034(2) 0.049(3) 0.023(3) -0.001(2) -0.0042(18) -0.009(2)
S1B 0.0299(10) 0.0240(9) 0.0184(11) -0.0015(7) 0.0037(8) 0.0068(8)
S2B 0.0299(5) 0.0429(6) 0.0200(6) -0.0038(5) -0.0003(4) -0.0066(5)
S3B 0.0259(10) 0.0314(10) 0.0150(9) -0.0017(7) -0.0009(7) -0.0011(8)
C1A 0.032(3) 0.044(4) 0.021(3) 0.004(3) 0.004(2) 0.011(3)
C2A 0.035(3) 0.033(4) 0.020(3) 0.001(3) 0.003(2) 0.005(2)
C3A 0.045(3) 0.027(3) 0.023(4) -0.001(2) 0.000(3) -0.002(2)
C4A 0.047(3) 0.031(3) 0.032(3) 0.003(3) -0.003(3) -0.004(2)
C5A 0.030(2) 0.0264(17) 0.0139(14) 0.0010(12) -0.0019(14) 0.0009(15)
C6A 0.033(4) 0.028(2) 0.015(3) 0.001(2) 0.000(3) 0.003(2)
C7A 0.0342(16) 0.0216(16) 0.0187(15) -0.0005(13) -0.0002(12) 0.0067(14)
C8A 0.034(4) 0.022(5) 0.019(4) 0.002(3) -0.002(3) 0.006(4)
C9A 0.041(5) 0.023(3) 0.035(5) -0.003(3) -0.004(4) 0.009(3)
C10A 0.040(4) 0.024(6) 0.021(3) -0.002(3) -0.002(3) 0.010(4)
C11A 0.035(3) 0.054(3) 0.038(3) -0.007(3) 0.008(2) -0.006(2)
C12A 0.033(4) 0.073(7) 0.045(5) -0.003(4) 0.007(3) -0.008(4)
C13A 0.038(5) 0.059(4) 0.061(5) -0.015(4) 0.015(4) -0.005(3)
C14A 0.041(6) 0.061(5) 0.042(5) -0.007(4) 0.013(4) -0.006(4)
C15A 0.028(3) 0.034(3) 0.014(2) -0.002(2) 0.000(2) -0.001(2)
C16A 0.032(3) 0.034(5) 0.017(5) -0.005(4) 0.003(3) -0.001(4)
C17A 0.034(4) 0.040(5) 0.015(5) 0.000(4) 0.003(3) 0.004(4)
C18A 0.035(5) 0.039(5) 0.016(3) 0.001(3) 0.003(3) 0.001(4)
N1A 0.0250(12) 0.0310(14) 0.0169(10) -0.0002(10) 0.0015(9) 0.0031(11)
N2A 0.0326(13) 0.0241(12) 0.0158(11) -0.0003(10) -0.0005(10) 0.0044(10)
N3A 0.0321(13) 0.0288(14) 0.0252(14) -0.0005(11) -0.0009(11) -0.0048(11)
N4A 0.031(2) 0.0252(13) 0.0143(12) 0.0001(10) 0.0023(12) 0.0053(13)
O1A 0.031(4) 0.031(4) 0.017(3) 0.003(3) 0.000(3) 0.005(3)
O2A 0.040(5) 0.033(4) 0.017(3) 0.000(3) 0.005(3) 0.012(3)
O3A 0.035(2) 0.054(2) 0.0290(13) 0.0066(13) 0.0040(14) 0.0054(17)
O4A 0.0439(19) 0.0518(16) 0.024(3) -0.0086(16) -0.0009(16) -0.0094(14)
O5A 0.031(3) 0.030(3) 0.023(3) -0.003(2) -0.002(2) 0.000(2)
O6A 0.032(3) 0.048(5) 0.017(4) 0.002(4) -0.004(3) -0.007(3)
S1A 0.033(2) 0.0259(19) 0.0140(19) -0.0007(14) -0.0006(15) 0.0078(15)
S2A 0.0299(5) 0.0429(6) 0.0200(6) -0.0038(5) -0.0003(4) -0.0066(5)
S3A 0.0265(19) 0.0322(19) 0.0136(17) -0.0031(14) -0.0012(14) -0.0001(15)
Co1 0.0243(3) 0.0232(3) 0.0140(2) -0.00044(18) 0.00072(17) 0.0015(2)
C25B 0.085(5) 0.106(5) 0.069(4) 0.017(3) 0.032(3) 0.012(4)
C21B 0.036(2) 0.036(5) 0.025(5) 0.011(4) 0.000(2) -0.002(2)
C29B 0.050(4) 0.054(4) 0.090(6) -0.020(4) -0.019(4) 0.001(3)
C33B 0.058(5) 0.047(4) 0.035(5) 0.011(3) 0.005(4) 0.012(3)
C23B 0.041(3) 0.047(4) 0.023(2) 0.010(2) 0.0058(18) 0.007(3)
C27B 0.026(3) 0.044(2) 0.030(2) -0.0012(19) 0.000(2) 0.002(2)
C31B 0.036(3) 0.039(2) 0.023(2) 0.0048(18) 0.006(2) 0.010(2)
C20B 0.038(2) 0.031(3) 0.032(3) 0.001(3) -0.001(2) 0.000(2)
N5B 0.0293(19) 0.035(2) 0.0199(19) 0.0046(16) 0.0022(15) 0.0046(16)
C22B 0.046(4) 0.043(7) 0.045(6) 0.008(6) -0.008(4) -0.009(4)
C24B 0.042(3) 0.078(5) 0.047(3) 0.019(3) 0.013(2) 0.004(3)
C26B 0.089(7) 0.087(5) 0.058(5) 0.016(4) 0.031(5) 0.009(4)
C28B 0.041(3) 0.046(3) 0.059(5) -0.008(3) -0.008(3) 0.001(2)
C30B 0.055(7) 0.116(7) 0.115(8) -0.060(7) -0.036(6) 0.018(5)
C32B 0.056(4) 0.048(3) 0.033(3) 0.014(2) 0.013(3) 0.014(3)
C34B 0.061(5) 0.068(7) 0.060(6) 0.014(5) 0.010(4) 0.018(5)
C19B 0.0297(19) 0.030(3) 0.022(3) 0.005(2) 0.0018(16) 0.0038(17)
C25A 0.085(5) 0.111(5) 0.070(4) 0.020(4) 0.031(4) 0.008(4)
C21A 0.037(3) 0.035(5) 0.024(6) 0.011(5) -0.001(3) -0.001(3)
C29A 0.044(4) 0.048(4) 0.084(6) -0.015(4) -0.019(4) 0.003(4)
C33A 0.076(5) 0.058(4) 0.045(4) 0.016(3) 0.003(3) 0.018(3)
C23A 0.045(3) 0.043(4) 0.022(2) 0.005(2) 0.004(2) 0.008(3)
C27A 0.031(3) 0.038(3) 0.033(3) 0.004(2) -0.003(3) 0.001(2)
C31A 0.035(3) 0.042(3) 0.022(3) 0.006(2) 0.004(2) 0.011(2)
C20A 0.037(3) 0.031(3) 0.032(4) 0.001(3) 0.000(3) 0.000(3)
N5A 0.031(2) 0.035(2) 0.022(2) 0.0051(19) -0.0002(18) 0.0033(18)
C22A 0.047(5) 0.043(8) 0.049(8) 0.004(8) -0.005(5) -0.007(5)
C24A 0.049(3) 0.083(5) 0.049(4) 0.007(4) 0.015(3) 0.008(3)
C26A 0.099(9) 0.119(8) 0.068(5) 0.009(5) 0.026(5) 0.014(7)
C28A 0.040(3) 0.050(3) 0.045(5) -0.009(3) -0.002(3) 0.001(3)
C30A 0.050(8) 0.127(8) 0.104(7) -0.056(7) -0.022(6) 0.005(7)
C32A 0.058(4) 0.043(3) 0.029(4) 0.008(3) 0.009(4) 0.009(3)
C34A 0.074(6) 0.077(9) 0.064(7) 0.015(6) 0.007(5) 0.024(6)
C19A 0.032(2) 0.030(3) 0.022(3) 0.004(3) -0.001(2) 0.0038(19)

loop_
_atom_type_symbol
_atom_type_description
_atom_type_scat_dispersion_real
_atom_type_scat_dispersion_imag
_atom_type_scat_source
C C 0.0033 0.0016 'International Tables Vol C Tables 4.2.6.8 and 6.1.1.4'
H H 0.0000 0.0000 'International Tables Vol C Tables 4.2.6.8 and 6.1.1.4'
Co Co 0.3494 0.9721 'International Tables Vol C Tables 4.2.6.8 and 6.1.1.4'
N N 0.0061 0.0033 'International Tables Vol C Tables 4.2.6.8 and 6.1.1.4'
O O 0.0106 0.0060 'International Tables Vol C Tables 4.2.6.8 and 6.1.1.4'
S S 0.1246 0.1234 'International Tables Vol C Tables 4.2.6.8 and 6.1.1.4'

loop_
_geom_angle_atom_site_label_1
_geom_angle_atom_site_label_2
_geom_angle_atom_site_label_3
_geom_angle
H1BA C1B H1BB 108.4
C2B C1B H1BA 110.1
C2B C1B H1BB 110.1
N1B C1B H1BA 110.1
N1B C1B H1BB 110.1
N1B C1B C2B 108.2(4)
C1B C2B H2BA 109.6
C1B C2B H2BB 109.6
H2BA C2B H2BB 108.1
N2B C2B C1B 110.4(4)
N2B C2B H2BA 109.6
N2B C2B H2BB 109.6
H3BA C3B H3BB 108.1
C4B C3B H3BA 109.5
C4B C3B H3BB 109.5
N2B C3B H3BA 109.5
N2B C3B H3BB 109.5
N2B C3B C4B 110.8(4)
C3B C4B H4BA 110.2
C3B C4B H4BB 110.2
H4BA C4B H4BB 108.5
N3B C4B C3B 107.6(4)
N3B C4B H4BA 110.2
N3B C4B H4BB 110.2
H5BA C5B H5BB 108.2
C6B C5B H5BA 109.8
C6B C5B H5BB 109.8
N2B C5B H5BA 109.8
N2B C5B H5BB 109.8
N2B C5B C6B 109.4(3)
C5B C6B H6BA 110.1
C5B C6B H6BB 110.1
H6BA C6B H6BB 108.4
N4B C6B C5B 107.9(4)
N4B C6B H6BA 110.1
N4B C6B H6BB 110.1
C8B C7B C9B 110.9(4)
C8B C7B C10B 110.3(4)
C8B C7B S1B 108.6(3)
C9B C7B C10B 109.7(4)
C9B C7B S1B 107.5(3)
C10B C7B S1B 109.8(4)
C7B C8B H8BA 109.5
C7B C8B H8BB 109.5
C7B C8B H8BC 109.5
H8BA C8B H8BB 109.5
H8BA C8B H8BC 109.5
H8BB C8B H8BC 109.5
C7B C9B H9BA 109.5
C7B C9B H9BB 109.5
C7B C9B H9BC 109.5
H9BA C9B H9BB 109.5
H9BA C9B H9BC 109.5
H9BB C9B H9BC 109.5
C7B C10B H10A 109.5
C7B C10B H10B 109.5
C7B C10B H10C 109.5
H10A C10B H10B 109.5
H10A C10B H10C 109.5
H10B C10B H10C 109.5
C12B C11B C14B 110.3(6)
C12B C11B S2B 106.7(4)
C13B C11B C12B 111.3(6)
C13B C11B C14B 110.6(5)
C13B C11B S2B 109.1(4)
C14B C11B S2B 108.7(5)
C11B C12B H12A 109.5
C11B C12B H12B 109.5
C11B C12B H12C 109.5
H12A C12B H12B 109.5
H12A C12B H12C 109.5
H12B C12B H12C 109.5
C11B C13B H13A 109.5
C11B C13B H13B 109.5
C11B C13B H13C 109.5
H13A C13B H13B 109.5
H13A C13B H13C 109.5
H13B C13B H13C 109.5
C11B C14B H14A 109.5
C11B C14B H14B 109.5
C11B C14B H14C 109.5
H14A C14B H14B 109.5
H14A C14B H14C 109.5
H14B C14B H14C 109.5
C16B C15B S3B 108.4(3)
C17B C15B C16B 111.2(4)
C17B C15B C18B 110.2(4)
C17B C15B S3B 109.3(3)
C18B C15B C16B 111.1(4)
C18B C15B S3B 106.5(4)
C15B C16B H16A 109.5
C15B C16B H16B 109.5
C15B C16B H16C 109.5
H16A C16B H16B 109.5
H16A C16B H16C 109.5
H16B C16B H16C 109.5
C15B C17B H17A 109.5
C15B C17B H17B 109.5
C15B C17B H17C 109.5
H17A C17B H17B 109.5
H17A C17B H17C 109.5
H17B C17B H17C 109.5
C15B C18B H18A 109.5
C15B C18B H18B 109.5
C15B C18B H18C 109.5
H18A C18B H18B 109.5
H18A C18B H18C 109.5
H18B C18B H18C 109.5
C1B N1B S3B 121.2(3)
C1B N1B Co1 112.6(3)
S3B N1B Co1 123.7(2)
C2B N2B Co1 106.5(3)
C3B N2B C2B 113.9(4)
C3B N2B C5B 111.6(4)
C3B N2B Co1 106.2(3)
C5B N2B C2B 111.6(4)
C5B N2B Co1 106.4(3)
C4B N3B S2B 119.0(4)
C4B N3B Co1 113.4(3)
S2B N3B Co1 126.3(3)
C6B N4B S1B 120.8(3)
C6B N4B Co1 113.1(3)
S1B N4B Co1 125.6(2)
N4B S1B C7B 108.8(2)
O1B S1B C7B 105.7(2)
O1B S1B N4B 107.1(2)
O1B S1B O2B 117.3(3)
O2B S1B C7B 105.9(2)
O2B S1B N4B 111.7(2)
N3B S2B C11B 107.9(2)
O3B S2B C11B 105.1(3)
O3B S2B N3B 108.9(2)
O3B S2B O4B 117.5(2)
O4B S2B C11B 106.4(2)
O4B S2B N3B 110.5(2)
N1B S3B C15B 108.9(2)
O5B S3B C15B 105.3(2)
O5B S3B N1B 106.6(2)
O5B S3B O6B 117.3(3)
O6B S3B C15B 106.0(2)
O6B S3B N1B 112.3(2)
H1AA C1A H1AB 108.3
C2A C1A H1AA 109.9
C2A C1A H1AB 109.9
N1A C1A H1AA 109.9
N1A C1A H1AB 109.9
N1A C1A C2A 108.9(5)
C1A C2A H2AA 109.4
C1A C2A H2AB 109.4
H2AA C2A H2AB 108.0
N2A C2A C1A 111.0(4)
N2A C2A H2AA 109.4
N2A C2A H2AB 109.4
H3AA C3A H3AB 108.0
C4A C3A H3AA 109.4
C4A C3A H3AB 109.4
N2A C3A H3AA 109.4
N2A C3A H3AB 109.4
N2A C3A C4A 111.1(5)
C3A C4A H4AA 110.1
C3A C4A H4AB 110.1
H4AA C4A H4AB 108.4
N3A C4A C3A 108.1(5)
N3A C4A H4AA 110.1
N3A C4A H4AB 110.1
H5AA C5A H5AB 108.2
C6A C5A H5AA 109.7
C6A C5A H5AB 109.7
N2A C5A H5AA 109.7
N2A C5A H5AB 109.7
N2A C5A C6A 109.7(4)
C5A C6A H6AA 110.1
C5A C6A H6AB 110.1
H6AA C6A H6AB 108.4
N4A C6A C5A 108.1(4)
N4A C6A H6AA 110.1
N4A C6A H6AB 110.1
C8A C7A C9A 110.9(5)
C8A C7A C10A 110.3(4)
C8A C7A S1A 108.6(3)
C9A C7A C10A 109.8(5)
C9A C7A S1A 107.4(4)
C10A C7A S1A 109.8(4)
C7A C8A H8AA 109.5
C7A C8A H8AB 109.5
C7A C8A H8AC 109.5
H8AA C8A H8AB 109.5
H8AA C8A H8AC 109.5
H8AB C8A H8AC 109.5
C7A C9A H9AA 109.5
C7A C9A H9AB 109.5
C7A C9A H9AC 109.5
H9AA C9A H9AB 109.5
H9AA C9A H9AC 109.5
H9AB C9A H9AC 109.5
C7A C10A H10D 109.5
C7A C10A H10E 109.5
C7A C10A H10F 109.5
H10D C10A H10E 109.5
H10D C10A H10F 109.5
H10E C10A H10F 109.5
C12A C11A C14A 110.2(6)
C12A C11A S2A 106.8(5)
C13A C11A C12A 111.2(6)
C13A C11A C14A 110.6(5)
C13A C11A S2A 109.1(4)
C14A C11A S2A 108.8(5)
C11A C12A H12D 109.5
C11A C12A H12E 109.5
C11A C12A H12F 109.5
H12D C12A H12E 109.5
H12D C12A H12F 109.5
H12E C12A H12F 109.5
C11A C13A H13D 109.5
C11A C13A H13E 109.5
C11A C13A H13F 109.5
H13D C13A H13E 109.5
H13D C13A H13F 109.5
H13E C13A H13F 109.5
C11A C14A H14D 109.5
C11A C14A H14E 109.5
C11A C14A H14F 109.5
H14D C14A H14E 109.5
H14D C14A H14F 109.5
H14E C14A H14F 109.5
C16A C15A S3A 108.5(3)
C17A C15A C16A 111.3(5)
C17A C15A C18A 110.1(5)
C17A C15A S3A 109.3(3)
C18A C15A C16A 111.1(4)
C18A C15A S3A 106.4(4)
C15A C16A H16D 109.5
C15A C16A H16E 109.5
C15A C16A H16F 109.5
H16D C16A H16E 109.5
H16D C16A H16F 109.5
H16E C16A H16F 109.5
C15A C17A H17D 109.5
C15A C17A H17E 109.5
C15A C17A H17F 109.5
H17D C17A H17E 109.5
H17D C17A H17F 109.5
H17E C17A H17F 109.5
C15A C18A H18D 109.5
C15A C18A H18E 109.5
C15A C18A H18F 109.5
H18D C18A H18E 109.5
H18D C18A H18F 109.5
H18E C18A H18F 109.5
C1A N1A S3A 121.1(4)
C1A N1A Co1 116.1(4)
S3A N1A Co1 121.4(4)
C2A N2A Co1 105.4(4)
C3A N2A C2A 114.7(5)
C3A N2A C5A 112.5(4)
C3A N2A Co1 103.9(4)
C5A N2A C2A 112.3(4)
C5A N2A Co1 107.1(4)
C4A N3A S2A 118.9(4)
C4A N3A Co1 115.7(4)
S2A N3A Co1 124.2(4)
C6A N4A S1A 120.3(4)
C6A N4A Co1 115.7(3)
S1A N4A Co1 123.9(4)
N4A S1A C7A 108.7(3)
O1A S1A C7A 105.7(3)
O1A S1A N4A 107.1(3)
O1A S1A O2A 117.3(3)
O2A S1A C7A 105.9(3)
O2A S1A N4A 111.7(3)
N3A S2A C11A 108.0(3)
O3A S2A C11A 105.1(3)
O3A S2A N3A 108.9(3)
O3A S2A O4A 117.5(3)
O4A S2A C11A 106.4(3)
O4A S2A N3A 110.4(3)
N1A S3A C15A 109.1(3)
O5A S3A C15A 105.2(3)
O5A S3A N1A 106.6(3)
O5A S3A O6A 117.3(3)
O6A S3A C15A 106.0(3)
O6A S3A N1A 112.2(3)
N1B Co1 N2B 84.08(16)
N1B Co1 N3B 117.5(2)
N3B Co1 N2B 83.77(16)
N4B Co1 N1B 119.76(19)
N4B Co1 N2B 83.79(15)
N4B Co1 N3B 119.4(2)
N1A Co1 N2A 82.8(2)
N1A Co1 N4A 116.6(3)
N3A Co1 N1A 120.3(4)
N3A Co1 N2A 83.8(2)
N3A Co1 N4A 117.9(4)
N4A Co1 N2A 80.7(2)
H25A C25B H25B 108.0
C24B C25B H25A 109.5
C24B C25B H25B 109.5
C26B C25B H25A 109.5
C26B C25B H25B 109.5
C26B C25B C24B 110.9(5)
H21A C21B H21B 107.9
C20B C21B H21A 109.3
C20B C21B H21B 109.3
C22B C21B H21A 109.3
C22B C21B H21B 109.3
C22B C21B C20B 111.8(4)
H29A C29B H29B 107.8
C28B C29B H29A 109.0
C28B C29B H29B 109.0
C30B C29B H29A 109.0
C30B C29B H29B 109.0
C30B C29B C28B 112.9(5)
H33A C33B H33B 107.9
C32B C33B H33A 109.3
C32B C33B H33B 109.3
C34B C33B H33A 109.3
C34B C33B H33B 109.3
C34B C33B C32B 111.8(5)
H23A C23B H23B 107.6
N5B C23B H23A 108.6
N5B C23B H23B 108.6
C24B C23B H23A 108.6
C24B C23B H23B 108.6
C24B C23B N5B 114.6(5)
H27A C27B H27B 107.3
N5B C27B H27A 108.1
N5B C27B H27B 108.1
C28B C27B H27A 108.1
C28B C27B H27B 108.1
C28B C27B N5B 116.6(5)
H31A C31B H31B 107.3
N5B C31B H31A 108.1
N5B C31B H31B 108.1
C32B C31B H31A 108.1
C32B C31B H31B 108.1
C32B C31B N5B 116.9(4)
C21B C20B H20A 109.8
C21B C20B H20B 109.8
H20A C20B H20B 108.3
C19B C20B C21B 109.2(4)
C19B C20B H20A 109.8
C19B C20B H20B 109.8
C23B N5B C27B 109.9(5)
C31B N5B C23B 109.3(5)
C31B N5B C27B 109.0(3)
C31B N5B C19B 112.2(4)
C19B N5B C23B 109.1(4)
C19B N5B C27B 107.3(4)
C21B C22B H22A 109.5
C21B C22B H22B 109.5
C21B C22B H22C 109.5
H22A C22B H22B 109.5
H22A C22B H22C 109.5
H22B C22B H22C 109.5
C25B C24B H24A 109.7
C25B C24B H24B 109.7
C23B C24B C25B 110.0(6)
C23B C24B H24A 109.7
C23B C24B H24B 109.7
H24A C24B H24B 108.2
C25B C26B H26A 109.5
C25B C26B H26B 109.5
C25B C26B H26C 109.5
H26A C26B H26B 109.5
H26A C26B H26C 109.5
H26B C26B H26C 109.5
C29B C28B H28A 109.7
C29B C28B H28B 109.7
C27B C28B C29B 110.0(7)
C27B C28B H28A 109.7
C27B C28B H28B 109.7
H28A C28B H28B 108.2
C29B C30B H30A 109.5
C29B C30B H30B 109.5
C29B C30B H30C 109.5
H30A C30B H30B 109.5
H30A C30B H30C 109.5
H30B C30B H30C 109.5
C33B C32B H32A 109.1
C33B C32B H32B 109.1
C31B C32B C33B 112.4(6)
C31B C32B H32A 109.1
C31B C32B H32B 109.1
H32A C32B H32B 107.8
C33B C34B H34A 109.5
C33B C34B H34B 109.5
C33B C34B H34C 109.5
H34A C34B H34B 109.5
H34A C34B H34C 109.5
H34B C34B H34C 109.5
C20B C19B N5B 116.6(4)
C20B C19B H19A 108.1
C20B C19B H19B 108.1
N5B C19B H19A 108.1
N5B C19B H19B 108.1
H19A C19B H19B 107.3
H25C C25A H25D 108.0
C24A C25A H25C 109.4
C24A C25A H25D 109.4
C26A C25A H25C 109.4
C26A C25A H25D 109.4
C26A C25A C24A 111.1(5)
H21C C21A H21D 107.9
C20A C21A H21C 109.3
C20A C21A H21D 109.3
C22A C21A H21C 109.3
C22A C21A H21D 109.3
C22A C21A C20A 111.8(4)
H29C C29A H29D 107.8
C28A C29A H29C 109.1
C28A C29A H29D 109.1
C30A C29A H29C 109.1
C30A C29A H29D 109.1
C30A C29A C28A 112.5(5)
H33C C33A H33D 107.9
C32A C33A H33C 109.2
C32A C33A H33D 109.2
C34A C33A H33C 109.2
C34A C33A H33D 109.2
C34A C33A C32A 111.9(5)
H23C C23A H23D 107.6
N5A C23A H23C 108.7
N5A C23A H23D 108.7
C24A C23A H23C 108.7
C24A C23A H23D 108.7
C24A C23A N5A 114.2(5)
H27C C27A H27D 107.4
N5A C27A H27C 108.2
N5A C27A H27D 108.2
C28A C27A H27C 108.2
C28A C27A H27D 108.2
C28A C27A N5A 116.3(5)
H31C C31A H31D 107.3
N5A C31A H31C 108.1
N5A C31A H31D 108.1
C32A C31A H31C 108.1
C32A C31A H31D 108.1
C32A C31A N5A 116.7(4)
C21A C20A H20C 109.8
C21A C20A H20D 109.8
H20C C20A H20D 108.3
C19A C20A C21A 109.2(4)
C19A C20A H20C 109.8
C19A C20A H20D 109.8
C23A N5A C27A 109.7(5)
C31A N5A C23A 109.5(5)
C31A N5A C27A 109.0(4)
C31A N5A C19A 112.2(5)
C19A N5A C23A 109.1(4)
C19A N5A C27A 107.4(4)
C21A C22A H22D 109.5
C21A C22A H22E 109.5
C21A C22A H22F 109.5
H22D C22A H22E 109.5
H22D C22A H22F 109.5
H22E C22A H22F 109.5
C25A C24A H24C 109.6
C25A C24A H24D 109.6
C23A C24A C25A 110.1(6)
C23A C24A H24C 109.6
C23A C24A H24D 109.6
H24C C24A H24D 108.2
C25A C26A H26D 109.5
C25A C26A H26E 109.5
C25A C26A H26F 109.5
H26D C26A H26E 109.5
H26D C26A H26F 109.5
H26E C26A H26F 109.5
C29A C28A H28C 109.7
C29A C28A H28D 109.7
C27A C28A C29A 110.0(7)
C27A C28A H28C 109.7
C27A C28A H28D 109.7
H28C C28A H28D 108.2
C29A C30A H30D 109.5
C29A C30A H30E 109.5
C29A C30A H30F 109.5
H30D C30A H30E 109.5
H30D C30A H30F 109.5
H30E C30A H30F 109.5
C33A C32A H32C 109.0
C33A C32A H32D 109.0
C31A C32A C33A 112.9(6)
C31A C32A H32C 109.0
C31A C32A H32D 109.0
H32C C32A H32D 107.8
C33A C34A H34D 109.5
C33A C34A H34E 109.5
C33A C34A H34F 109.5
H34D C34A H34E 109.5
H34D C34A H34F 109.5
H34E C34A H34F 109.5
C20A C19A N5A 116.5(4)
C20A C19A H19C 108.2
C20A C19A H19D 108.2
N5A C19A H19C 108.2
N5A C19A H19D 108.2
H19C C19A H19D 107.3

loop_
_geom_bond_atom_site_label_1
_geom_bond_atom_site_label_2
_geom_bond_distance
C1B H1BA 0.9900
C1B H1BB 0.9900
C1B C2B 1.508(7)
C1B N1B 1.474(6)
C2B H2BA 0.9900
C2B H2BB 0.9900
C2B N2B 1.486(6)
C3B H3BA 0.9900
C3B H3BB 0.9900
C3B C4B 1.532(7)
C3B N2B 1.476(6)
C4B H4BA 0.9900
C4B H4BB 0.9900
C4B N3B 1.459(7)
C5B H5BA 0.9900
C5B H5BB 0.9900
C5B C6B 1.507(7)
C5B N2B 1.484(5)
C6B H6BA 0.9900
C6B H6BB 0.9900
C6B N4B 1.472(6)
C7B C8B 1.526(6)
C7B C9B 1.529(7)
C7B C10B 1.530(6)
C7B S1B 1.814(5)
C8B H8BA 0.9800
C8B H8BB 0.9800
C8B H8BC 0.9800
C9B H9BA 0.9800
C9B H9BB 0.9800
C9B H9BC 0.9800
C10B H10A 0.9800
C10B H10B 0.9800
C10B H10C 0.9800
C11B C12B 1.534(8)
C11B C13B 1.512(8)
C11B C14B 1.535(9)
C11B S2B 1.820(5)
C12B H12A 0.9800
C12B H12B 0.9800
C12B H12C 0.9800
C13B H13A 0.9800
C13B H13B 0.9800
C13B H13C 0.9800
C14B H14A 0.9800
C14B H14B 0.9800
C14B H14C 0.9800
C15B C16B 1.533(6)
C15B C17B 1.519(6)
C15B C18B 1.528(6)
C15B S3B 1.824(4)
C16B H16A 0.9800
C16B H16B 0.9800
C16B H16C 0.9800
C17B H17A 0.9800
C17B H17B 0.9800
C17B H17C 0.9800
C18B H18A 0.9800
C18B H18B 0.9800
C18B H18C 0.9800
N1B S3B 1.579(4)
N1B Co1 1.952(4)
N2B Co1 2.118(4)
N3B S2B 1.583(4)
N3B Co1 1.978(4)
N4B S1B 1.582(4)
N4B Co1 1.935(4)
O1B S1B 1.446(3)
O2B S1B 1.456(3)
O3B S2B 1.442(4)
O4B S2B 1.450(4)
O5B S3B 1.448(3)
O6B S3B 1.449(4)
C1A H1AA 0.9900
C1A H1AB 0.9900
C1A C2A 1.506(7)
C1A N1A 1.473(6)
C2A H2AA 0.9900
C2A H2AB 0.9900
C2A N2A 1.484(6)
C3A H3AA 0.9900
C3A H3AB 0.9900
C3A C4A 1.531(7)
C3A N2A 1.473(6)
C4A H4AA 0.9900
C4A H4AB 0.9900
C4A N3A 1.459(7)
C5A H5AA 0.9900
C5A H5AB 0.9900
C5A C6A 1.506(7)
C5A N2A 1.481(5)
C6A H6AA 0.9900
C6A H6AB 0.9900
C6A N4A 1.473(6)
C7A C8A 1.526(6)
C7A C9A 1.529(7)
C7A C10A 1.530(6)
C7A S1A 1.814(5)
C8A H8AA 0.9800
C8A H8AB 0.9800
C8A H8AC 0.9800
C9A H9AA 0.9800
C9A H9AB 0.9800
C9A H9AC 0.9800
C10A H10D 0.9800
C10A H10E 0.9800
C10A H10F 0.9800
C11A C12A 1.534(8)
C11A C13A 1.513(8)
C11A C14A 1.535(9)
C11A S2A 1.820(6)
C12A H12D 0.9800
C12A H12E 0.9800
C12A H12F 0.9800
C13A H13D 0.9800
C13A H13E 0.9800
C13A H13F 0.9800
C14A H14D 0.9800
C14A H14E 0.9800
C14A H14F 0.9800
C15A C16A 1.533(6)
C15A C17A 1.519(6)
C15A C18A 1.528(6)
C15A S3A 1.824(4)
C16A H16D 0.9800
C16A H16E 0.9800
C16A H16F 0.9800
C17A H17D 0.9800
C17A H17E 0.9800
C17A H17F 0.9800
C18A H18D 0.9800
C18A H18E 0.9800
C18A H18F 0.9800
N1A S3A 1.579(4)
N1A Co1 1.944(7)
N2A Co1 2.160(5)
N3A S2A 1.584(4)
N3A Co1 1.932(7)
N4A S1A 1.583(4)
N4A Co1 2.013(6)
O1A S1A 1.445(4)
O2A S1A 1.456(4)
O3A S2A 1.442(4)
O4A S2A 1.450(4)
O5A S3A 1.448(4)
O6A S3A 1.450(4)
C25B H25A 0.9900
C25B H25B 0.9900
C25B C24B 1.533(4)
C25B C26B 1.486(7)
C21B H21A 0.9900
C21B H21B 0.9900
C21B C20B 1.525(4)
C21B C22B 1.491(6)
C29B H29A 0.9900
C29B H29B 0.9900
C29B C28B 1.523(4)
C29B C30B 1.475(6)
C33B H33A 0.9900
C33B H33B 0.9900
C33B C32B 1.530(4)
C33B C34B 1.482(7)
C23B H23A 0.9900
C23B H23B 0.9900
C23B N5B 1.529(7)
C23B C24B 1.525(9)
C27B H27A 0.9900
C27B H27B 0.9900
C27B N5B 1.530(7)
C27B C28B 1.508(10)
C31B H31A 0.9900
C31B H31B 0.9900
C31B N5B 1.510(7)
C31B C32B 1.501(8)
C20B H20A 0.9900
C20B H20B 0.9900
C20B C19B 1.522(7)
N5B C19B 1.529(6)
C22B H22A 0.9800
C22B H22B 0.9800
C22B H22C 0.9800
C24B H24A 0.9900
C24B H24B 0.9900
C26B H26A 0.9800
C26B H26B 0.9800
C26B H26C 0.9800
C28B H28A 0.9900
C28B H28B 0.9900
C30B H30A 0.9800
C30B H30B 0.9800
C30B H30C 0.9800
C32B H32A 0.9900
C32B H32B 0.9900
C34B H34A 0.9800
C34B H34B 0.9800
C34B H34C 0.9800
C19B H19A 0.9900
C19B H19B 0.9900
C25A H25C 0.9900
C25A H25D 0.9900
C25A C24A 1.531(3)
C25A C26A 1.486(6)
C21A H21C 0.9900
C21A H21D 0.9900
C21A C20A 1.525(3)
C21A C22A 1.490(6)
C29A H29C 0.9900
C29A H29D 0.9900
C29A C28A 1.524(3)
C29A C30A 1.477(6)
C33A H33C 0.9900
C33A H33D 0.9900
C33A C32A 1.528(3)
C33A C34A 1.481(6)
C23A H23C 0.9900
C23A H23D 0.9900
C23A N5A 1.530(7)
C23A C24A 1.525(9)
C27A H27C 0.9900
C27A H27D 0.9900
C27A N5A 1.530(7)
C27A C28A 1.508(10)
C31A H31C 0.9900
C31A H31D 0.9900
C31A N5A 1.511(7)
C31A C32A 1.500(8)
C20A H20C 0.9900
C20A H20D 0.9900
C20A C19A 1.522(7)
N5A C19A 1.529(6)
C22A H22D 0.9800
C22A H22E 0.9800
C22A H22F 0.9800
C24A H24C 0.9900
C24A H24D 0.9900
C26A H26D 0.9800
C26A H26E 0.9800
C26A H26F 0.9800
C28A H28C 0.9900
C28A H28D 0.9900
C30A H30D 0.9800
C30A H30E 0.9800
C30A H30F 0.9800
C32A H32C 0.9900
C32A H32D 0.9900
C34A H34D 0.9800
C34A H34E 0.9800
C34A H34F 0.9800
C19A H19C 0.9900
C19A H19D 0.9900

loop_
_geom_torsion_atom_site_label_1
_geom_torsion_atom_site_label_2
_geom_torsion_atom_site_label_3
_geom_torsion_atom_site_label_4
_geom_torsion
C1B C2B N2B C3B 150.8(4)
C1B C2B N2B C5B -81.6(5)
C1B C2B N2B Co1 34.1(5)
C1B N1B S3B C15B 90.7(5)
C1B N1B S3B O5B -156.2(5)
C1B N1B S3B O6B -26.4(6)
C2B C1B N1B S3B -159.6(4)
C2B C1B N1B Co1 37.6(6)
C3B C4B N3B S2B -157.2(4)
C3B C4B N3B Co1 34.9(6)
C4B C3B N2B C2B -80.0(5)
C4B C3B N2B C5B 152.4(4)
C4B C3B N2B Co1 36.8(5)
C4B N3B S2B C11B 98.5(5)
C4B N3B S2B O3B -147.9(5)
C4B N3B S2B O4B -17.4(6)
C5B C6B N4B S1B -149.4(4)
C5B C6B N4B Co1 38.0(5)
C6B C5B N2B C2B 151.9(4)
C6B C5B N2B C3B -79.3(5)
C6B C5B N2B Co1 36.1(4)
C6B N4B S1B C7B 89.4(5)
C6B N4B S1B O1B -156.9(5)
C6B N4B S1B O2B -27.2(5)
C8B C7B S1B N4B 57.5(4)
C8B C7B S1B O1B -57.2(4)
C8B C7B S1B O2B 177.7(4)
C9B C7B S1B N4B 177.5(4)
C9B C7B S1B O1B 62.9(4)
C9B C7B S1B O2B -62.2(4)
C10B C7B S1B N4B -63.2(4)
C10B C7B S1B O1B -177.8(4)
C10B C7B S1B O2B 57.1(4)
C12B C11B S2B N3B -173.2(5)
C12B C11B S2B O3B 70.7(6)
C12B C11B S2B O4B -54.6(6)
C13B C11B S2B N3B 66.5(6)
C13B C11B S2B O3B -49.6(6)
C13B C11B S2B O4B -174.9(5)
C14B C11B S2B N3B -54.3(5)
C14B C11B S2B O3B -170.3(5)
C14B C11B S2B O4B 64.3(5)
C16B C15B S3B N1B 51.4(5)
C16B C15B S3B O5B -62.6(5)
C16B C15B S3B O6B 172.4(5)
C17B C15B S3B N1B -70.1(5)
C17B C15B S3B O5B 176.0(5)
C17B C15B S3B O6B 51.0(5)
C18B C15B S3B N1B 171.0(4)
C18B C15B S3B O5B 57.0(5)
C18B C15B S3B O6B -67.9(5)
N1B C1B C2B N2B -47.4(6)
N2B C3B C4B N3B -47.8(6)
N2B C5B C6B N4B -48.7(5)
C1A C2A N2A C3A 75.2(8)
C1A C2A N2A C5A -154.7(6)
C1A C2A N2A Co1 -38.4(6)
C1A N1A S3A C15A 78.4(9)
C1A N1A S3A O5A -168.4(9)
C1A N1A S3A O6A -38.7(9)
C2A C1A N1A S3A 139.7(7)
C2A C1A N1A Co1 -26.9(10)
C3A C4A N3A S2A 139.2(7)
C3A C4A N3A Co1 -28.1(10)
C4A C3A N2A C2A -154.4(6)
C4A C3A N2A C5A 75.6(8)
C4A C3A N2A Co1 -39.9(6)
C4A N3A S2A C11A 89.5(8)
C4A N3A S2A O3A -157.0(8)
C4A N3A S2A O4A -26.5(9)
C5A C6A N4A S1A 146.6(7)
C5A C6A N4A Co1 -29.7(9)
C6A C5A N2A C2A 73.6(7)
C6A C5A N2A C3A -155.2(5)
C6A C5A N2A Co1 -41.7(6)
C6A N4A S1A C7A 77.6(8)
C6A N4A S1A O1A -168.6(8)
C6A N4A S1A O2A -38.9(9)
C8A C7A S1A N4A 51.6(7)
C8A C7A S1A O1A -63.1(7)
C8A C7A S1A O2A 171.7(8)
C9A C7A S1A N4A 171.6(7)
C9A C7A S1A O1A 56.8(7)
C9A C7A S1A O2A -68.3(8)
C10A C7A S1A N4A -69.1(7)
C10A C7A S1A O1A 176.2(7)
C10A C7A S1A O2A 51.0(8)
C12A C11A S2A N3A 172.9(9)
C12A C11A S2A O3A 56.8(9)
C12A C11A S2A O4A -68.5(10)
C13A C11A S2A N3A 52.6(8)
C13A C11A S2A O3A -63.4(8)
C13A C11A S2A O4A 171.2(8)
C14A C11A S2A N3A -68.2(8)
C14A C11A S2A O3A 175.8(8)
C14A C11A S2A O4A 50.4(9)
C16A C15A S3A N1A 47.1(9)
C16A C15A S3A O5A -67.0(9)
C16A C15A S3A O6A 168.1(9)
C17A C15A S3A N1A -74.5(9)
C17A C15A S3A O5A 171.5(9)
C17A C15A S3A O6A 46.5(9)
C18A C15A S3A N1A 166.7(8)
C18A C15A S3A O5A 52.6(9)
C18A C15A S3A O6A -72.3(9)
N1A C1A C2A N2A 43.6(9)
N2A C3A C4A N3A 46.1(8)
N2A C5A C6A N4A 46.9(8)
Co1 N1B S3B C15B -108.4(4)
Co1 N1B S3B O5B 4.7(4)
Co1 N1B S3B O6B 134.5(4)
Co1 N3B S2B C11B -95.3(4)
Co1 N3B S2B O3B 18.3(4)
Co1 N3B S2B O4B 148.8(4)
Co1 N4B S1B C7B -99.0(4)
Co1 N4B S1B O1B 14.8(4)
Co1 N4B S1B O2B 144.5(4)
Co1 N1A S3A C15A -115.7(7)
Co1 N1A S3A O5A -2.5(8)
Co1 N1A S3A O6A 127.2(7)
Co1 N3A S2A C11A -104.3(7)
Co1 N3A S2A O3A 9.2(8)
Co1 N3A S2A O4A 139.7(7)
Co1 N4A S1A C7A -106.4(7)
Co1 N4A S1A O1A 7.4(8)
Co1 N4A S1A O2A 137.1(7)
C21B C20B C19B N5B 174.8(14)
C23B N5B C19B C20B -65.7(17)
C27B N5B C19B C20B 175.2(16)
C31B N5B C19B C20B 55.5(17)
N5B C23B C24B C25B -153.9(6)
N5B C27B C28B C29B 167.6(8)
N5B C31B C32B C33B -168.6(6)
C22B C21B C20B C19B 177(2)
C24B C23B N5B C27B -49.1(8)
C24B C23B N5B C31B 70.4(8)
C24B C23B N5B C19B -166.6(7)
C26B C25B C24B C23B 79.1(13)
C28B C27B N5B C23B -60.2(8)
C28B C27B N5B C31B -180.0(7)
C28B C27B N5B C19B 58.4(8)
C30B C29B C28B C27B 138.7(12)
C32B C31B N5B C23B 175.6(7)
C32B C31B N5B C27B -64.2(8)
C32B C31B N5B C19B 54.5(8)
C34B C33B C32B C31B -67.0(12)
C21A C20A C19A N5A -174(2)
C23A N5A C19A C20A -42(2)
C27A N5A C19A C20A -161(2)
C31A N5A C19A C20A 79(2)
N5A C23A C24A C25A 125.3(10)
N5A C27A C28A C29A -164.2(11)
N5A C31A C32A C33A -174.8(8)
C22A C21A C20A C19A -170(3)
C24A C23A N5A C27A -59.9(11)
C24A C23A N5A C31A 59.7(11)
C24A C23A N5A C19A -177.2(9)
C26A C25A C24A C23A 84.4(14)
C28A C27A N5A C23A -170.9(10)
C28A C27A N5A C31A 69.2(10)
C28A C27A N5A C19A -52.5(10)
C30A C29A C28A C27A 170.5(18)
C32A C31A N5A C23A 62.5(10)
C32A C31A N5A C27A -177.6(8)
C32A C31A N5A C19A -58.8(10)
C34A C33A C32A C31A 84.0(18)
